data_4065870
loop_
_publ_author_name
'Engelman, Kristi L.'
'White, Peter S.'
'Templeton, Joseph L.'

_publ_section_title
;
 Synthesis of Isonitrile, Iminoacyl, and Aminocarbene Tp&#x2032;Pt
 Complexes&#x2020;
;
_journal_issue 21
_journal_name_full Organometallics
_journal_page_first 4943
_journal_paper_doi 10.1021/om100172e
_journal_volume 29
_journal_year 2010
_chemical_formula_moiety 'C25 H34 B Cl N7 Pt'
_chemical_formula_sum 'C25 H34 B Cl N7 Pt'
_chemical_formula_weight 673.94
_chemical_name_systematic
; 
 ? 
;
_space_group_IT_number 9
_symmetry_cell_setting monoclinic
_symmetry_space_group_name_Hall 'C -2yc'
_symmetry_space_group_name_H-M 'C 1 c 1'
_atom_sites_solution_hydrogens geom
_atom_sites_solution_primary direct
_atom_sites_solution_secondary difmap
_audit_creation_method SHELXL-97
_cell_angle_alpha 90.00
_cell_angle_beta 119.460(2)
_cell_angle_gamma 90.00
_cell_formula_units_Z 4
_cell_length_a 12.6745(6)
_cell_length_b 24.5151(12)
_cell_length_c 9.8781(5)
_cell_measurement_reflns_used 9228
_cell_measurement_temperature 100(2)
_cell_measurement_theta_max 66.59
_cell_measurement_theta_min 3.61
_cell_volume 2672.4(2)
_computing_cell_refinement 'Bruker SAINT'
_computing_data_collection 'Bruker APEX2'
_computing_data_reduction 'Bruker SAINT'
_computing_molecular_graphics 'Bruker SHELXTL'
_computing_publication_material 'Bruker SHELXTL'
_computing_structure_refinement 'SHELXL-97 (Sheldrick, 2008)'
_computing_structure_solution 'SHELXS-97 (Sheldrick, 2008)'
_diffrn_ambient_temperature 100(2)
_diffrn_measured_fraction_theta_full 0.973
_diffrn_measured_fraction_theta_max 0.973
_diffrn_measurement_device_type 'Bruker APEX-II CCD'
_diffrn_measurement_method '\f and \w scans'
_diffrn_radiation_monochromator graphite
_diffrn_radiation_source 'fine-focus sealed tube'
_diffrn_radiation_type CuK\a
_diffrn_radiation_wavelength 1.54178
_diffrn_reflns_av_R_equivalents 0.0229
_diffrn_reflns_av_sigmaI/netI 0.0379
_diffrn_reflns_limit_h_max 15
_diffrn_reflns_limit_h_min -15
_diffrn_reflns_limit_k_max 29
_diffrn_reflns_limit_k_min -29
_diffrn_reflns_limit_l_max 11
_diffrn_reflns_limit_l_min -11
_diffrn_reflns_number 10350
_diffrn_reflns_theta_full 66.59
_diffrn_reflns_theta_max 66.59
_diffrn_reflns_theta_min 3.61
_exptl_absorpt_coefficient_mu 10.951
_exptl_absorpt_correction_T_max 0.4562
_exptl_absorpt_correction_T_min 0.1644
_exptl_absorpt_correction_type numerical
_exptl_absorpt_process_details 'Apex2 numerical'
_exptl_crystal_colour colourless
_exptl_crystal_density_diffrn 1.675
_exptl_crystal_density_method 'not measured'
_exptl_crystal_description block
_exptl_crystal_F_000 1332
_exptl_crystal_size_max 0.26
_exptl_crystal_size_mid 0.18
_exptl_crystal_size_min 0.09
_refine_diff_density_max 0.762
_refine_diff_density_min -0.794
_refine_diff_density_rms 0.076
_refine_ls_abs_structure_details 'Flack H D (1983), Acta Cryst. A39, 876-881'
_refine_ls_abs_structure_Flack 0.017(7)
_refine_ls_extinction_method none
_refine_ls_goodness_of_fit_ref 1.028
_refine_ls_hydrogen_treatment constr
_refine_ls_matrix_type full
_refine_ls_number_parameters 325
_refine_ls_number_reflns 4127
_refine_ls_number_restraints 2
_refine_ls_restrained_S_all 1.028
_refine_ls_R_factor_all 0.0182
_refine_ls_R_factor_gt 0.0180
_refine_ls_shift/su_max 0.001
_refine_ls_shift/su_mean 0.000
_refine_ls_structure_factor_coef Fsqd
_refine_ls_weighting_details 'calc w=1/[\s^2^(Fo^2^)+(0.0207P)^2^+0.0345P] where P=(Fo^2^+2Fc^2^)/3'
_refine_ls_weighting_scheme calc
_refine_ls_wR_factor_gt 0.0448
_refine_ls_wR_factor_ref 0.0450
_reflns_number_gt 4090
_reflns_number_total 4127
_reflns_threshold_expression >2sigma(I)
_cod_data_source_file om100172e_si_004.cif
_cod_data_source_block c09346
_cod_original_sg_symbol_H-M 'C c'
_cod_database_code 4065870

loop_
_symmetry_equiv_pos_as_xyz
'x, y, z'
'x, -y, z+1/2'
'x+1/2, y+1/2, z'
'x+1/2, -y+1/2, z+1/2'

loop_
_atom_site_label
_atom_site_type_symbol
_atom_site_fract_x
_atom_site_fract_y
_atom_site_fract_z
_atom_site_U_iso_or_equiv
_atom_site_adp_type
_atom_site_occupancy
_atom_site_symmetry_multiplicity
_atom_site_calc_flag
_atom_site_refinement_flags
Pt1 Pt 0.74980(2) 0.177597(5) 0.25181(2) 0.01276(5) Uani 1 1 d .
Cl1 Cl 0.71421(11) 0.16484(6) 0.00201(14) 0.0185(2) Uani 1 1 d .
C1 C 0.4780(4) 0.19794(19) 0.0582(5) 0.0225(9) Uani 1 1 d .
H1A H 0.3998 0.1836 0.0395 0.034 Uiso 1 1 calc R
H1B H 0.4823 0.1959 -0.0381 0.034 Uiso 1 1 calc R
H1C H 0.4863 0.2360 0.0922 0.034 Uiso 1 1 calc R
C2 C 0.5787(5) 0.1646(3) 0.1822(7) 0.0155(10) Uani 1 1 d .
C4 C 0.4330(3) 0.10060(17) 0.1966(5) 0.0177(8) Uani 1 1 d .
C5 C 0.3779(4) 0.06857(17) 0.0642(5) 0.0188(8) Uani 1 1 d .
C6 C 0.2660(4) 0.04532(19) 0.0237(5) 0.0241(9) Uani 1 1 d .
H6 H 0.2257 0.0238 -0.0678 0.029 Uiso 1 1 calc R
C7 C 0.2125(4) 0.0533(2) 0.1159(6) 0.0277(10) Uani 1 1 d .
H7 H 0.1366 0.0369 0.0881 0.033 Uiso 1 1 calc R
C8 C 0.2700(4) 0.08507(18) 0.2478(7) 0.0226(10) Uani 1 1 d .
H8 H 0.2323 0.0908 0.3093 0.027 Uiso 1 1 calc R
C9 C 0.3830(4) 0.10903(18) 0.2930(5) 0.0220(9) Uani 1 1 d .
C10 C 0.4387(4) 0.05749(19) -0.0317(5) 0.0239(9) Uani 1 1 d .
H10A H 0.4403 0.0911 -0.0845 0.036 Uiso 1 1 calc R
H10B H 0.3933 0.0293 -0.1093 0.036 Uiso 1 1 calc R
H10C H 0.5217 0.0449 0.0364 0.036 Uiso 1 1 calc R
C11 C 0.4460(5) 0.1430(2) 0.4368(6) 0.0328(11) Uani 1 1 d .
H11A H 0.4430 0.1814 0.4079 0.049 Uiso 1 1 calc R
H11B H 0.5307 0.1313 0.4976 0.049 Uiso 1 1 calc R
H11C H 0.4058 0.1384 0.4990 0.049 Uiso 1 1 calc R
N12 N 0.5519(3) 0.12320(14) 0.2431(4) 0.0157(7) Uani 1 1 d .
B13 B 0.9441(4) 0.11175(18) 0.5366(5) 0.0160(9) Uani 1 1 d .
H13 H 1.0070 0.0922 0.6306 0.019 Uiso 1 1 calc R
N14 N 0.7864(4) 0.18554(17) 0.4737(6) 0.0157(10) Uani 1 1 d .
N15 N 0.8676(3) 0.14904(14) 0.5816(4) 0.0152(7) Uani 1 1 d .
C16 C 0.8720(4) 0.15870(18) 0.7187(5) 0.0178(8) Uani 1 1 d .
C17 C 0.7940(4) 0.20111(18) 0.6985(5) 0.0202(9) Uani 1 1 d .
H17 H 0.7785 0.2165 0.7752 0.024 Uiso 1 1 calc R
C18 C 0.7426(3) 0.21676(18) 0.5435(5) 0.0181(8) Uani 1 1 d .
C19 C 0.9492(4) 0.12669(18) 0.8622(5) 0.0223(9) Uani 1 1 d .
H19A H 0.9250 0.0883 0.8443 0.033 Uiso 1 1 calc R
H19B H 0.9392 0.1408 0.9480 0.033 Uiso 1 1 calc R
H19C H 1.0344 0.1300 0.8888 0.033 Uiso 1 1 calc R
C20 C 0.6565(4) 0.26241(18) 0.4586(5) 0.0233(9) Uani 1 1 d .
H20A H 0.6701 0.2754 0.3746 0.035 Uiso 1 1 calc R
H20B H 0.6700 0.2924 0.5310 0.035 Uiso 1 1 calc R
H20C H 0.5729 0.2493 0.4146 0.035 Uiso 1 1 calc R
N21 N 0.9372(5) 0.18099(15) 0.3403(6) 0.0141(11) Uani 1 1 d .
N22 N 1.0057(3) 0.14863(14) 0.4680(4) 0.0153(7) Uani 1 1 d .
C23 C 1.1236(4) 0.15591(17) 0.5123(5) 0.0186(8) Uani 1 1 d .
C24 C 1.1310(4) 0.19298(18) 0.4114(5) 0.0181(8) Uani 1 1 d .
H24 H 1.2026 0.2055 0.4134 0.022 Uiso 1 1 calc R
C25 C 1.0124(3) 0.20817(17) 0.3065(5) 0.0154(8) Uani 1 1 d .
C26 C 1.2240(4) 0.1268(2) 0.6464(5) 0.0248(9) Uani 1 1 d .
H26A H 1.2201 0.1346 0.7412 0.037 Uiso 1 1 calc R
H26B H 1.3020 0.1393 0.6596 0.037 Uiso 1 1 calc R
H26C H 1.2159 0.0875 0.6266 0.037 Uiso 1 1 calc R
C27 C 0.9680(4) 0.24914(17) 0.1787(5) 0.0203(8) Uani 1 1 d .
H27A H 0.9674 0.2329 0.0877 0.031 Uiso 1 1 calc R
H27B H 1.0218 0.2810 0.2133 0.031 Uiso 1 1 calc R
H27C H 0.8857 0.2605 0.1511 0.031 Uiso 1 1 calc R
N28 N 0.7619(3) 0.05040(14) 0.4222(4) 0.0174(7) Uani 1 1 d .
N29 N 0.8598(3) 0.07008(13) 0.4128(4) 0.0158(7) Uani 1 1 d .
C30 C 0.8758(4) 0.04061(18) 0.3084(5) 0.0191(8) Uani 1 1 d .
C31 C 0.7867(4) 0.00115(19) 0.2493(5) 0.0204(10) Uani 1 1 d .
H31 H 0.7741 -0.0256 0.1731 0.024 Uiso 1 1 calc R
C32 C 0.7197(4) 0.00840(18) 0.3233(5) 0.0170(9) Uani 1 1 d .
C33 C 0.9732(4) 0.0507(2) 0.2659(6) 0.0272(10) Uani 1 1 d .
H33A H 0.9638 0.0874 0.2224 0.041 Uiso 1 1 calc R
H33B H 0.9662 0.0237 0.1887 0.041 Uiso 1 1 calc R
H33C H 1.0530 0.0474 0.3591 0.041 Uiso 1 1 calc R
C34 C 0.6149(4) -0.02422(18) 0.3089(5) 0.0258(9) Uani 1 1 d .
H34A H 0.6447 -0.0534 0.3866 0.039 Uiso 1 1 calc R
H34B H 0.5708 -0.0401 0.2046 0.039 Uiso 1 1 calc R
H34C H 0.5604 -0.0004 0.3261 0.039 Uiso 1 1 calc R

loop_
_atom_site_aniso_label
_atom_site_aniso_U_11
_atom_site_aniso_U_22
_atom_site_aniso_U_33
_atom_site_aniso_U_23
_atom_site_aniso_U_13
_atom_site_aniso_U_12
Pt1 0.01236(8) 0.01355(8) 0.01311(8) 0.00106(9) 0.00683(6) 0.00067(9)
Cl1 0.0211(6) 0.0204(5) 0.0157(6) 0.0001(5) 0.0102(5) -0.0005(5)
C1 0.014(2) 0.022(2) 0.029(2) 0.0066(18) 0.0087(19) 0.0029(17)
C2 0.010(2) 0.018(2) 0.018(3) -0.004(2) 0.007(2) 0.001(2)
C4 0.0136(19) 0.018(2) 0.019(2) 0.0036(16) 0.0060(16) 0.0011(15)
C5 0.0150(19) 0.020(2) 0.018(2) 0.0039(16) 0.0056(16) 0.0023(15)
C6 0.018(2) 0.024(2) 0.023(2) -0.0024(17) 0.0050(18) -0.0034(16)
C7 0.021(2) 0.023(2) 0.039(3) 0.0037(19) 0.015(2) -0.0033(17)
C8 0.026(3) 0.023(2) 0.032(2) 0.003(2) 0.024(2) 0.0020(17)
C9 0.024(2) 0.018(2) 0.029(2) 0.0023(17) 0.0163(19) 0.0011(16)
C10 0.021(2) 0.027(2) 0.022(2) -0.0019(17) 0.0090(18) -0.0018(17)
C11 0.041(3) 0.034(3) 0.037(3) -0.009(2) 0.029(2) -0.009(2)
N12 0.0142(16) 0.0161(18) 0.0175(17) -0.0010(13) 0.0084(14) -0.0004(12)
B13 0.017(2) 0.015(2) 0.016(2) 0.0053(17) 0.0083(18) 0.0037(17)
N14 0.018(2) 0.014(2) 0.013(2) -0.0007(16) 0.0057(17) -0.0020(16)
N15 0.0130(17) 0.0173(18) 0.0134(16) 0.0021(13) 0.0051(15) 0.0021(13)
C16 0.019(2) 0.018(2) 0.016(2) -0.0020(16) 0.0091(17) -0.0055(16)
C17 0.019(2) 0.024(2) 0.021(2) -0.0046(16) 0.0125(18) -0.0025(16)
C18 0.018(2) 0.019(2) 0.021(2) -0.0027(16) 0.0132(18) 0.0010(15)
C19 0.028(2) 0.023(2) 0.017(2) 0.0004(16) 0.0117(18) -0.0026(17)
C20 0.023(2) 0.022(2) 0.028(2) -0.0023(17) 0.0153(19) 0.0018(17)
N21 0.012(2) 0.015(2) 0.015(2) -0.0022(14) 0.0067(19) -0.0019(13)
N22 0.0132(16) 0.0170(19) 0.0143(16) 0.0021(13) 0.0056(14) 0.0016(12)
C23 0.018(2) 0.017(2) 0.021(2) -0.0032(16) 0.0095(18) -0.0025(16)
C24 0.015(2) 0.020(2) 0.022(2) 0.0004(17) 0.0108(18) -0.0013(16)
C25 0.0178(19) 0.014(2) 0.018(2) -0.0017(14) 0.0114(17) -0.0017(15)
C26 0.018(2) 0.031(3) 0.024(2) 0.0063(18) 0.0083(18) 0.0034(17)
C27 0.023(2) 0.018(2) 0.021(2) 0.0005(16) 0.0108(18) -0.0024(16)
N28 0.0190(17) 0.0182(18) 0.0176(17) 0.0033(13) 0.0112(14) 0.0011(13)
N29 0.0171(16) 0.0137(18) 0.0190(17) 0.0051(13) 0.0107(14) 0.0031(13)
C30 0.018(2) 0.020(2) 0.021(2) 0.0016(16) 0.0117(17) 0.0024(16)
C31 0.025(2) 0.016(2) 0.017(2) 0.0017(19) 0.008(2) 0.0035(16)
C32 0.017(2) 0.012(2) 0.016(2) 0.0038(17) 0.0039(19) 0.0008(16)
C33 0.031(2) 0.029(3) 0.032(3) -0.0039(19) 0.023(2) -0.0006(19)
C34 0.026(2) 0.022(2) 0.028(2) 0.0012(18) 0.0121(19) -0.0040(18)

loop_
_atom_type_symbol
_atom_type_description
_atom_type_scat_dispersion_real
_atom_type_scat_dispersion_imag
_atom_type_scat_source
C C 0.0181 0.0091 'International Tables Vol C Tables 4.2.6.8 and 6.1.1.4'
H H 0.0000 0.0000 'International Tables Vol C Tables 4.2.6.8 and 6.1.1.4'
N N 0.0311 0.0180 'International Tables Vol C Tables 4.2.6.8 and 6.1.1.4'
B B 0.0090 0.0039 'International Tables Vol C Tables 4.2.6.8 and 6.1.1.4'
Pt Pt -4.5932 6.9264 'International Tables Vol C Tables 4.2.6.8 and 6.1.1.4'
Cl Cl 0.3639 0.7018 'International Tables Vol C Tables 4.2.6.8 and 6.1.1.4'

loop_
_geom_angle_atom_site_label_1
_geom_angle_atom_site_label_2
_geom_angle_atom_site_label_3
_geom_angle
C2 Pt1 N14 91.2(2)
C2 Pt1 N21 172.2(2)
N14 Pt1 N21 86.3(2)
C2 Pt1 Cl1 90.12(17)
N14 Pt1 Cl1 177.18(15)
N21 Pt1 Cl1 92.12(15)
C2 C1 H1A 109.5
C2 C1 H1B 109.5
H1A C1 H1B 109.5
C2 C1 H1C 109.5
H1A C1 H1C 109.5
H1B C1 H1C 109.5
N12 C2 C1 119.3(5)
N12 C2 Pt1 117.4(4)
C1 C2 Pt1 123.3(4)
C5 C4 C9 122.8(4)
C5 C4 N12 118.6(3)
C9 C4 N12 118.5(4)
C4 C5 C6 118.3(4)
C4 C5 C10 121.2(4)
C6 C5 C10 120.5(4)
C7 C6 C5 120.6(4)
C7 C6 H6 119.7
C5 C6 H6 119.7
C8 C7 C6 119.8(4)
C8 C7 H7 120.1
C6 C7 H7 120.1
C7 C8 C9 121.3(4)
C7 C8 H8 119.3
C9 C8 H8 119.3
C4 C9 C8 117.2(4)
C4 C9 C11 121.4(4)
C8 C9 C11 121.4(4)
C5 C10 H10A 109.5
C5 C10 H10B 109.5
H10A C10 H10B 109.5
C5 C10 H10C 109.5
H10A C10 H10C 109.5
H10B C10 H10C 109.5
C9 C11 H11A 109.5
C9 C11 H11B 109.5
H11A C11 H11B 109.5
C9 C11 H11C 109.5
H11A C11 H11C 109.5
H11B C11 H11C 109.5
C2 N12 C4 127.9(4)
N29 B13 N15 109.3(3)
N29 B13 N22 109.8(3)
N15 B13 N22 107.6(3)
N29 B13 H13 110.0
N15 B13 H13 110.0
N22 B13 H13 110.0
C18 N14 N15 108.5(4)
C18 N14 Pt1 133.9(4)
N15 N14 Pt1 117.5(3)
C16 N15 N14 107.9(4)
C16 N15 B13 132.0(3)
N14 N15 B13 119.6(3)
N15 C16 C17 108.3(4)
N15 C16 C19 123.2(4)
C17 C16 C19 128.6(4)
C16 C17 C18 106.4(4)
C16 C17 H17 126.8
C18 C17 H17 126.8
N14 C18 C17 108.9(4)
N14 C18 C20 121.2(4)
C17 C18 C20 129.8(4)
C16 C19 H19A 109.5
C16 C19 H19B 109.5
H19A C19 H19B 109.5
C16 C19 H19C 109.5
H19A C19 H19C 109.5
H19B C19 H19C 109.5
C18 C20 H20A 109.5
C18 C20 H20B 109.5
H20A C20 H20B 109.5
C18 C20 H20C 109.5
H20A C20 H20C 109.5
H20B C20 H20C 109.5
C25 N21 N22 108.1(5)
C25 N21 Pt1 136.1(4)
N22 N21 Pt1 115.8(3)
C23 N22 N21 108.7(4)
C23 N22 B13 130.7(3)
N21 N22 B13 120.6(4)
N22 C23 C24 108.0(4)
N22 C23 C26 123.5(4)
C24 C23 C26 128.5(4)
C23 C24 C25 106.3(4)
C23 C24 H24 126.9
C25 C24 H24 126.9
N21 C25 C24 108.8(4)
N21 C25 C27 122.1(4)
C24 C25 C27 129.1(4)
C23 C26 H26A 109.5
C23 C26 H26B 109.5
H26A C26 H26B 109.5
C23 C26 H26C 109.5
H26A C26 H26C 109.5
H26B C26 H26C 109.5
C25 C27 H27A 109.5
C25 C27 H27B 109.5
H27A C27 H27B 109.5
C25 C27 H27C 109.5
H27A C27 H27C 109.5
H27B C27 H27C 109.5
C32 N28 N29 105.7(3)
C30 N29 N28 110.0(3)
C30 N29 B13 130.6(3)
N28 N29 B13 118.2(3)
N29 C30 C31 107.4(3)
N29 C30 C33 125.1(4)
C31 C30 C33 127.5(4)
C32 C31 C30 105.9(4)
C32 C31 H31 127.0
C30 C31 H31 127.0
N28 C32 C31 111.0(4)
N28 C32 C34 119.9(4)
C31 C32 C34 129.1(4)
C30 C33 H33A 109.5
C30 C33 H33B 109.5
H33A C33 H33B 109.5
C30 C33 H33C 109.5
H33A C33 H33C 109.5
H33B C33 H33C 109.5
C32 C34 H34A 109.5
C32 C34 H34B 109.5
H34A C34 H34B 109.5
C32 C34 H34C 109.5
H34A C34 H34C 109.5
H34B C34 H34C 109.5

loop_
_geom_bond_atom_site_label_1
_geom_bond_atom_site_label_2
_geom_bond_distance
Pt1 C2 1.952(6)
Pt1 N14 2.014(5)
Pt1 N21 2.090(5)
Pt1 Cl1 2.3011(12)
C1 C2 1.503(7)
C1 H1A 0.9800
C1 H1B 0.9800
C1 H1C 0.9800
C2 N12 1.307(7)
C4 C5 1.384(6)
C4 C9 1.395(6)
C4 N12 1.452(5)
C5 C6 1.392(6)
C5 C10 1.511(6)
C6 C7 1.391(6)
C6 H6 0.9500
C7 C8 1.379(8)
C7 H7 0.9500
C8 C9 1.402(6)
C8 H8 0.9500
C9 C11 1.494(7)
C10 H10A 0.9800
C10 H10B 0.9800
C10 H10C 0.9800
C11 H11A 0.9800
C11 H11B 0.9800
C11 H11C 0.9800
B13 N29 1.548(6)
B13 N15 1.549(5)
B13 N22 1.552(5)
B13 H13 1.0000
N14 C18 1.321(6)
N14 N15 1.385(6)
N15 C16 1.348(5)
C16 C17 1.380(6)
C16 C19 1.489(6)
C17 C18 1.391(6)
C17 H17 0.9500
C18 C20 1.499(6)
C19 H19A 0.9800
C19 H19B 0.9800
C19 H19C 0.9800
C20 H20A 0.9800
C20 H20B 0.9800
C20 H20C 0.9800
N21 C25 1.333(6)
N21 N22 1.377(6)
N22 C23 1.346(5)
C23 C24 1.385(6)
C23 C26 1.492(6)
C24 C25 1.393(6)
C24 H24 0.9500
C25 C27 1.490(6)
C26 H26A 0.9800
C26 H26B 0.9800
C26 H26C 0.9800
C27 H27A 0.9800
C27 H27B 0.9800
C27 H27C 0.9800
N28 C32 1.336(6)
N28 N29 1.376(4)
N29 C30 1.353(6)
C30 C31 1.380(7)
C30 C33 1.507(5)
C31 C32 1.378(7)
C31 H31 0.9500
C32 C34 1.497(6)
C33 H33A 0.9800
C33 H33B 0.9800
C33 H33C 0.9800
C34 H34A 0.9800
C34 H34B 0.9800
C34 H34C 0.9800

loop_
_geom_torsion_atom_site_label_1
_geom_torsion_atom_site_label_2
_geom_torsion_atom_site_label_3
_geom_torsion_atom_site_label_4
_geom_torsion
N14 Pt1 C2 N12 -58.6(4)
Cl1 Pt1 C2 N12 118.9(4)
N14 Pt1 C2 C1 124.4(4)
Cl1 Pt1 C2 C1 -58.1(4)
C9 C4 C5 C6 2.1(6)
N12 C4 C5 C6 177.6(4)
C9 C4 C5 C10 -176.1(4)
N12 C4 C5 C10 -0.6(6)
C4 C5 C6 C7 -1.3(7)
C10 C5 C6 C7 176.9(4)
C5 C6 C7 C8 0.8(7)
C6 C7 C8 C9 -1.0(7)
C5 C4 C9 C8 -2.3(6)
N12 C4 C9 C8 -177.8(4)
C5 C4 C9 C11 178.8(4)
N12 C4 C9 C11 3.3(6)
C7 C8 C9 C4 1.7(7)
C7 C8 C9 C11 -179.3(5)
C1 C2 N12 C4 6.3(7)
Pt1 C2 N12 C4 -170.9(3)
C5 C4 N12 C2 76.3(6)
C9 C4 N12 C2 -108.0(5)
C2 Pt1 N14 C18 -54.9(5)
N21 Pt1 N14 C18 132.5(5)
C2 Pt1 N14 N15 119.2(4)
N21 Pt1 N14 N15 -53.4(3)
C18 N14 N15 C16 0.1(5)
Pt1 N14 N15 C16 -175.4(3)
C18 N14 N15 B13 -172.9(4)
Pt1 N14 N15 B13 11.5(5)
N29 B13 N15 C16 120.9(4)
N22 B13 N15 C16 -119.9(4)
N29 B13 N15 N14 -68.0(4)
N22 B13 N15 N14 51.2(5)
N14 N15 C16 C17 0.1(5)
B13 N15 C16 C17 171.9(4)
N14 N15 C16 C19 179.3(4)
B13 N15 C16 C19 -8.8(7)
N15 C16 C17 C18 -0.2(5)
C19 C16 C17 C18 -179.4(4)
N15 N14 C18 C17 -0.2(5)
Pt1 N14 C18 C17 174.2(3)
N15 N14 C18 C20 176.9(4)
Pt1 N14 C18 C20 -8.6(7)
C16 C17 C18 N14 0.3(5)
C16 C17 C18 C20 -176.6(4)
N14 Pt1 N21 C25 -131.7(5)
Cl1 Pt1 N21 C25 50.6(5)
N14 Pt1 N21 N22 46.7(3)
Cl1 Pt1 N21 N22 -131.0(3)
C25 N21 N22 C23 -0.2(5)
Pt1 N21 N22 C23 -179.1(3)
C25 N21 N22 B13 179.9(4)
Pt1 N21 N22 B13 1.0(5)
N29 B13 N22 C23 -119.2(4)
N15 B13 N22 C23 122.0(4)
N29 B13 N22 N21 60.7(5)
N15 B13 N22 N21 -58.1(5)
N21 N22 C23 C24 -0.5(5)
B13 N22 C23 C24 179.4(4)
N21 N22 C23 C26 -179.4(4)
B13 N22 C23 C26 0.5(7)
N22 C23 C24 C25 0.9(5)
C26 C23 C24 C25 179.8(4)
N22 N21 C25 C24 0.8(5)
Pt1 N21 C25 C24 179.3(4)
N22 N21 C25 C27 -176.9(4)
Pt1 N21 C25 C27 1.6(7)
C23 C24 C25 N21 -1.1(5)
C23 C24 C25 C27 176.4(4)
C32 N28 N29 C30 0.5(4)
C32 N28 N29 B13 -168.3(3)
N15 B13 N29 C30 158.9(4)
N22 B13 N29 C30 41.1(5)
N15 B13 N29 N28 -35.0(4)
N22 B13 N29 N28 -152.8(3)
N28 N29 C30 C31 0.0(5)
B13 N29 C30 C31 167.0(4)
N28 N29 C30 C33 179.3(4)
B13 N29 C30 C33 -13.7(7)
N29 C30 C31 C32 -0.5(5)
C33 C30 C31 C32 -179.8(4)
N29 N28 C32 C31 -0.9(5)
N29 N28 C32 C34 177.6(4)
C30 C31 C32 N28 0.9(5)
C30 C31 C32 C34 -177.4(4)
